data_8106215
loop_
_publ_author_name
'Zuo, Zhenyu'
'Lei, Fuhou'
'Dai, Yang'
'Wang, Lu'

_publ_section_title
;
 The crystal structure of
 2-phenyl-4,6-bis(R-tert-butylsulfonamido)-1,3,5-triazine -- ethyl acetate
 (2/1), C38H58N10O6S4
;
_journal_issue 4
_journal_name_full 'Zeitschrift f\"ur Kristallographie - New Crystal Structures'
_journal_page_first 555
_journal_page_last 557
_journal_paper_doi 10.1515/ncrs-2017-0292
_journal_volume 233
_journal_year 2018
_chemical_formula_moiety 'C17 H25 N5 O2 S2, 0.5(C4 H8 O2)'
_chemical_formula_sum 'C19 H29 N5 O3 S2'
_chemical_formula_weight 439.59
_space_group_crystal_system monoclinic
_space_group_IT_number 4
_space_group_name_Hall 'P 2yb'
_space_group_name_H-M_alt 'P 1 21 1'
_atom_sites_solution_hydrogens geom
_atom_sites_solution_primary dual
_cell_angle_alpha 90
_cell_angle_beta 96.3800(10)
_cell_angle_gamma 90
_cell_formula_units_Z 4
_cell_length_a 11.9542(5)
_cell_length_b 11.4057(5)
_cell_length_c 17.2763(8)
_cell_measurement_reflns_used 9789
_cell_measurement_temperature 200
_cell_measurement_theta_max 68.210
_cell_measurement_theta_min 3.720
_cell_volume 2340.97(18)
_computing_cell_refinement 'SAINT V8.38A (?, 2016)'
_computing_data_reduction 'SAINT V8.38A (?, 2016)'
_computing_molecular_graphics 'Olex2 (Dolomanov et al., 2009)'
_computing_publication_material 'Olex2 (Dolomanov et al., 2009)'
_computing_structure_refinement 'XL (Sheldrick, 2008)'
_computing_structure_solution 'XT (Sheldrick, 2015)'
_diffrn_ambient_temperature 200.0
_diffrn_measured_fraction_theta_full 0.995
_diffrn_measured_fraction_theta_max 0.995
_diffrn_measurement_device_type 'Bruker APEX-II CCD'
_diffrn_measurement_method '\f and \w scans'
_diffrn_radiation_type CuK\a
_diffrn_radiation_wavelength 1.54178
_diffrn_reflns_av_R_equivalents 0.0461
_diffrn_reflns_av_unetI/netI 0.0448
_diffrn_reflns_Laue_measured_fraction_full 0.995
_diffrn_reflns_Laue_measured_fraction_max 0.995
_diffrn_reflns_limit_h_max 14
_diffrn_reflns_limit_h_min -14
_diffrn_reflns_limit_k_max 13
_diffrn_reflns_limit_k_min -13
_diffrn_reflns_limit_l_max 20
_diffrn_reflns_limit_l_min -20
_diffrn_reflns_number 30293
_diffrn_reflns_point_group_measured_fraction_full 0.985
_diffrn_reflns_point_group_measured_fraction_max 0.985
_diffrn_reflns_theta_full 67.679
_diffrn_reflns_theta_max 68.241
_diffrn_reflns_theta_min 2.573
_diffrn_standards_number 0
_exptl_absorpt_coefficient_mu 2.297
_exptl_absorpt_correction_T_max 0.7531
_exptl_absorpt_correction_T_min 0.5732
_exptl_absorpt_correction_type multi-scan
_exptl_absorpt_process_details
'SADABS-2016/2 (Bruker,2016/2) was used for absorption correction. wR2(int) was 0.0979 before and 0.0768 after correction. The Ratio of minimum to maximum transmission is 0.7611. The \l/2 correction factor is Not present.'
_exptl_crystal_colour 'clear light colourless'
_exptl_crystal_colour_lustre clear
_exptl_crystal_colour_modifier light
_exptl_crystal_colour_primary colourless
_exptl_crystal_density_diffrn 1.247
_exptl_crystal_description block
_exptl_crystal_F_000 936
_exptl_crystal_size_max 0.5
_exptl_crystal_size_mid 0.4
_exptl_crystal_size_min 0.3
_refine_diff_density_max 0.469
_refine_diff_density_min -0.303
_refine_diff_density_rms 0.050
_refine_ls_abs_structure_details
;
 Flack x determined using 3710 quotients [(I+)-(I-)]/[(I+)+(I-)]
 (Parsons, Flack and Wagner, Acta Cryst. B69 (2013) 249-259).
;
_refine_ls_abs_structure_Flack 0.058(5)
_refine_ls_extinction_coef .
_refine_ls_extinction_method none
_refine_ls_goodness_of_fit_ref 1.037
_refine_ls_hydrogen_treatment constr
_refine_ls_matrix_type full
_refine_ls_number_parameters 537
_refine_ls_number_reflns 8431
_refine_ls_number_restraints 1
_refine_ls_restrained_S_all 1.037
_refine_ls_R_factor_all 0.0336
_refine_ls_R_factor_gt 0.0325
_refine_ls_shift/su_max 0.000
_refine_ls_shift/su_mean 0.000
_refine_ls_structure_factor_coef Fsqd
_refine_ls_weighting_details 'w=1/[\s^2^(Fo^2^)+(0.0481P)^2^+0.2794P] where P=(Fo^2^+2Fc^2^)/3'
_refine_ls_weighting_scheme calc
_refine_ls_wR_factor_gt 0.0830
_refine_ls_wR_factor_ref 0.0836
_reflns_Friedel_coverage 0.877
_reflns_Friedel_fraction_full 0.975
_reflns_Friedel_fraction_max 0.973
_reflns_number_gt 8224
_reflns_number_total 8431
_reflns_threshold_expression 'I > 2\s(I)'
_cod_data_source_file suppl_ncrs-2017-0292_suppl.cif
_cod_data_source_block 4
_cod_database_code 8106215
_shelx_space_group_comment
;
The symmetry employed for this shelxl refinement is uniquely defined
by the following loop, which should always be used as a source of
symmetry information in preference to the above space-group names.
They are only intended as comments.
;
_olex2_refinement_description
;
1. Fixed Uiso
 At 1.2 times of:
  All C(H) groups, All C(H,H) groups, All N(H) groups
 At 1.5 times of:
  All C(H,H,H) groups
2.a Secondary CH2 refined with riding coordinates:
 C36(H36A,H36B)
2.b Aromatic/amide H refined with riding coordinates:
 N4(H4), N5(H5), N9(H9), N10(H10), C1(H1), C2(H2), C3(H3), C4(H4A), C5(H5A),
 C18(H18), C19(H19), C20(H20), C21(H21), C22(H22)
2.c Idealised Me refined as rotating group:
 C11(H11A,H11B,H11C), C12(H12A,H12B,H12C), C13(H13A,H13B,H13C), C15(H15A,H15B,
 H15C), C16(H16A,H16B,H16C), C17(H17A,H17B,H17C), C28(H28A,H28B,H28C), C29(H29A,
 H29B,H29C), C30(H30A,H30B,H30C), C32(H32A,H32B,H32C), C33(H33A,H33B,H33C),
 C34(H34A,H34B,H34C), C35(H35A,H35B,H35C), C38(H38A,H38B,H38C)
;
_olex2_submission_special_instructions 'No special instructions were received'
_publcif_funding_html
;
;

loop_
_space_group_symop_operation_xyz
'x, y, z'
'-x, y+1/2, -z'

loop_
_atom_site_label
_atom_site_type_symbol
_atom_site_fract_x
_atom_site_fract_y
_atom_site_fract_z
_atom_site_U_iso_or_equiv
_atom_site_adp_type
_atom_site_occupancy
_atom_site_site_symmetry_order
_atom_site_calc_flag
_atom_site_refinement_flags_posn
_atom_site_refinement_flags_adp
_atom_site_refinement_flags_occupancy
_atom_site_disorder_assembly
_atom_site_disorder_group
S1 S 0.40769(5) 0.78248(6) 0.23155(4) 0.03064(15) Uani 1 1 d . . . . .
S2 S 0.89296(5) 0.39931(6) 0.13515(4) 0.03306(16) Uani 1 1 d . . . . .
S3 S 0.51085(5) 0.20116(5) 0.19187(3) 0.02871(14) Uani 1 1 d . . . . .
S4 S 0.23671(6) 0.60015(6) 0.46966(4) 0.03319(15) Uani 1 1 d . . . . .
O1 O 0.87458(19) 0.3043(2) 0.07720(12) 0.0419(5) Uani 1 1 d . . . . .
O2 O 0.38248(18) 0.7759(2) 0.31350(12) 0.0398(5) Uani 1 1 d . . . . .
O3 O 0.63326(16) 0.21359(18) 0.18538(12) 0.0354(4) Uani 1 1 d . . . . .
O4 O 0.16248(18) 0.6952(2) 0.43785(13) 0.0432(5) Uani 1 1 d . . . . .
N1 N 0.61810(19) 0.7383(2) 0.16220(13) 0.0301(5) Uani 1 1 d . . . . .
N2 N 0.61384(19) 0.5339(2) 0.19061(13) 0.0303(5) Uani 1 1 d . . . . .
N3 N 0.77421(19) 0.6182(2) 0.14149(14) 0.0315(5) Uani 1 1 d . . . . .
N4 N 0.4665(2) 0.6523(2) 0.21369(15) 0.0342(5) Uani 1 1 d . . . . .
H4 H 0.4287 0.5879 0.2212 0.041 Uiso 1 1 calc R . . . .
N5 N 0.7682(2) 0.4212(2) 0.17092(15) 0.0362(5) Uani 1 1 d . . . . .
H5 H 0.7356 0.3622 0.1924 0.043 Uiso 1 1 calc R . . . .
N6 N 0.2794(2) 0.3762(2) 0.40077(13) 0.0317(5) Uani 1 1 d . . . . .
N7 N 0.35589(19) 0.2500(2) 0.31097(13) 0.0286(5) Uani 1 1 d . . . . .
N8 N 0.39602(19) 0.45497(19) 0.31038(13) 0.0288(5) Uani 1 1 d . . . . .
N9 N 0.3257(2) 0.5732(2) 0.40131(14) 0.0360(5) Uani 1 1 d . . . . .
H9 H 0.3674 0.6305 0.3860 0.043 Uiso 1 1 calc R . . . .
N10 N 0.4738(2) 0.3315(2) 0.22706(14) 0.0340(5) Uani 1 1 d . . . . .
H10 H 0.4994 0.3953 0.2066 0.041 Uiso 1 1 calc R . . . .
C1 C 0.7386(2) 0.9358(3) 0.11704(18) 0.0369(6) Uani 1 1 d . . . . .
H1 H 0.6739 0.9487 0.1432 0.044 Uiso 1 1 calc R . . . .
C2 C 0.7924(3) 1.0297(3) 0.0864(2) 0.0438(7) Uani 1 1 d . . . . .
H2 H 0.7640 1.1069 0.0912 0.053 Uiso 1 1 calc R . . . .
C3 C 0.8877(3) 1.0114(3) 0.0488(2) 0.0446(7) Uani 1 1 d . . . . .
H3 H 0.9245 1.0761 0.0279 0.054 Uiso 1 1 calc R . . . .
C4 C 0.9290(3) 0.8998(3) 0.04158(18) 0.0404(7) Uani 1 1 d . . . . .
H4A H 0.9940 0.8877 0.0156 0.048 Uiso 1 1 calc R . . . .
C5 C 0.8758(2) 0.8047(3) 0.07226(17) 0.0347(6) Uani 1 1 d . . . . .
H5A H 0.9051 0.7278 0.0678 0.042 Uiso 1 1 calc R . . . .
C6 C 0.7795(2) 0.8223(2) 0.10949(15) 0.0289(5) Uani 1 1 d . . . . .
C7 C 0.7205(2) 0.7205(2) 0.13985(15) 0.0280(5) Uani 1 1 d . . . . .
C8 C 0.5705(2) 0.6422(2) 0.18811(15) 0.0284(5) Uani 1 1 d . . . . .
C9 C 0.7176(2) 0.5281(2) 0.16715(16) 0.0296(5) Uani 1 1 d . . . . .
C10 C 0.2725(3) 0.7653(3) 0.17097(17) 0.0395(7) Uani 1 1 d . . . . .
C11 C 0.3002(4) 0.7561(5) 0.0870(2) 0.0684(12) Uani 1 1 d . . . . .
H11A H 0.3503 0.8205 0.0761 0.103 Uiso 1 1 calc GR . . . .
H11B H 0.2305 0.7608 0.0515 0.103 Uiso 1 1 calc GR . . . .
H11C H 0.3375 0.6810 0.0797 0.103 Uiso 1 1 calc GR . . . .
C12 C 0.2108(3) 0.8793(4) 0.1831(3) 0.0595(9) Uani 1 1 d . . . . .
H12A H 0.1960 0.8852 0.2376 0.089 Uiso 1 1 calc GR . . . .
H12B H 0.1394 0.8805 0.1492 0.089 Uiso 1 1 calc GR . . . .
H12C H 0.2573 0.9457 0.1702 0.089 Uiso 1 1 calc GR . . . .
C13 C 0.2083(3) 0.6615(4) 0.1965(3) 0.0587(10) Uani 1 1 d . . . . .
H13A H 0.2500 0.5895 0.1884 0.088 Uiso 1 1 calc GR . . . .
H13B H 0.1343 0.6581 0.1658 0.088 Uiso 1 1 calc GR . . . .
H13C H 0.1986 0.6694 0.2518 0.088 Uiso 1 1 calc GR . . . .
C14 C 0.9727(3) 0.3355(3) 0.22198(19) 0.0430(7) Uani 1 1 d . . . . .
C15 C 1.0885(3) 0.3141(5) 0.1945(3) 0.0626(10) Uani 1 1 d . . . . .
H15A H 1.0818 0.2550 0.1531 0.094 Uiso 1 1 calc GR . . . .
H15B H 1.1408 0.2862 0.2383 0.094 Uiso 1 1 calc GR . . . .
H15C H 1.1168 0.3875 0.1745 0.094 Uiso 1 1 calc GR . . . .
C16 C 0.9213(3) 0.2210(4) 0.2450(2) 0.0563(9) Uani 1 1 d . . . . .
H16A H 0.8450 0.2354 0.2585 0.084 Uiso 1 1 calc GR . . . .
H16B H 0.9676 0.1876 0.2900 0.084 Uiso 1 1 calc GR . . . .
H16C H 0.9181 0.1658 0.2013 0.084 Uiso 1 1 calc GR . . . .
C17 C 0.9803(4) 0.4273(5) 0.2855(3) 0.0775(14) Uani 1 1 d . . . . .
H17A H 1.0045 0.5020 0.2648 0.116 Uiso 1 1 calc GR . . . .
H17B H 1.0350 0.4022 0.3288 0.116 Uiso 1 1 calc GR . . . .
H17C H 0.9063 0.4371 0.3041 0.116 Uiso 1 1 calc GR . . . .
C18 C 0.1408(2) 0.1975(3) 0.44344(17) 0.0366(6) Uani 1 1 d . . . . .
H18 H 0.1279 0.2756 0.4592 0.044 Uiso 1 1 calc R . . . .
C19 C 0.0760(3) 0.1064(3) 0.46787(19) 0.0454(7) Uani 1 1 d . . . . .
H19 H 0.0179 0.1221 0.4997 0.055 Uiso 1 1 calc R . . . .
C20 C 0.0964(3) -0.0071(3) 0.4456(2) 0.0486(8) Uani 1 1 d . . . . .
H20 H 0.0520 -0.0693 0.4624 0.058 Uiso 1 1 calc R . . . .
C21 C 0.1804(3) -0.0312(3) 0.3993(2) 0.0443(7) Uani 1 1 d . . . . .
H21 H 0.1944 -0.1098 0.3849 0.053 Uiso 1 1 calc R . . . .
C22 C 0.2443(3) 0.0594(3) 0.37380(17) 0.0363(6) Uani 1 1 d . . . . .
H22 H 0.3014 0.0430 0.3412 0.044 Uiso 1 1 calc R . . . .
C23 C 0.2249(2) 0.1742(2) 0.39578(16) 0.0302(6) Uani 1 1 d . . . . .
C24 C 0.2915(2) 0.2722(2) 0.36819(15) 0.0273(5) Uani 1 1 d . . . . .
C25 C 0.4062(2) 0.3445(2) 0.28556(15) 0.0275(5) Uani 1 1 d . . . . .
C26 C 0.3333(2) 0.4644(2) 0.36991(15) 0.0283(5) Uani 1 1 d . . . . .
C27 C 0.4399(2) 0.2135(3) 0.09162(16) 0.0354(6) Uani 1 1 d . . . . .
C28 C 0.3145(3) 0.2173(4) 0.0993(2) 0.0555(9) Uani 1 1 d . . . . .
H28A H 0.2952 0.1541 0.1338 0.083 Uiso 1 1 calc GR . . . .
H28B H 0.2721 0.2072 0.0478 0.083 Uiso 1 1 calc GR . . . .
H28C H 0.2954 0.2931 0.1211 0.083 Uiso 1 1 calc GR . . . .
C29 C 0.4718(3) 0.1009(4) 0.0521(2) 0.0510(8) Uani 1 1 d . . . . .
H29A H 0.5532 0.0996 0.0494 0.077 Uiso 1 1 calc GR . . . .
H29B H 0.4324 0.0974 -0.0007 0.077 Uiso 1 1 calc GR . . . .
H29C H 0.4503 0.0332 0.0821 0.077 Uiso 1 1 calc GR . . . .
C30 C 0.4811(3) 0.3208(3) 0.05165(18) 0.0465(7) Uani 1 1 d . . . . .
H30A H 0.4561 0.3917 0.0768 0.070 Uiso 1 1 calc GR . . . .
H30B H 0.4504 0.3205 -0.0034 0.070 Uiso 1 1 calc GR . . . .
H30C H 0.5635 0.3197 0.0556 0.070 Uiso 1 1 calc GR . . . .
C31 C 0.3405(3) 0.6655(3) 0.54442(18) 0.0449(7) Uani 1 1 d . . . . .
C32 C 0.4022(3) 0.7682(3) 0.5129(2) 0.0518(8) Uani 1 1 d . . . . .
H32A H 0.4505 0.7398 0.4746 0.078 Uiso 1 1 calc GR . . . .
H32B H 0.4485 0.8069 0.5558 0.078 Uiso 1 1 calc GR . . . .
H32C H 0.3474 0.8242 0.4879 0.078 Uiso 1 1 calc GR . . . .
C33 C 0.2672(4) 0.7051(5) 0.6066(2) 0.0721(12) Uani 1 1 d . . . . .
H33A H 0.2179 0.7691 0.5860 0.108 Uiso 1 1 calc GR . . . .
H33B H 0.3155 0.7326 0.6527 0.108 Uiso 1 1 calc GR . . . .
H33C H 0.2214 0.6391 0.6212 0.108 Uiso 1 1 calc GR . . . .
C34 C 0.4188(4) 0.5665(4) 0.5745(2) 0.0639(10) Uani 1 1 d . . . . .
H34A H 0.3740 0.4985 0.5871 0.096 Uiso 1 1 calc GR . . . .
H34B H 0.4659 0.5924 0.6215 0.096 Uiso 1 1 calc GR . . . .
H34C H 0.4669 0.5447 0.5344 0.096 Uiso 1 1 calc GR . . . .
O6 O 0.7875(2) 0.7031(3) 0.34262(15) 0.0596(7) Uani 1 1 d . . . . .
O5 O 0.8043(5) 0.8988(6) 0.3534(5) 0.149(2) Uani 1 1 d . . . . .
C35 C 0.6573(4) 0.5825(6) 0.3969(3) 0.0823(16) Uani 1 1 d . . . . .
H35A H 0.6548 0.5364 0.3489 0.123 Uiso 1 1 calc GR . . . .
H35B H 0.5835 0.5799 0.4166 0.123 Uiso 1 1 calc GR . . . .
H35C H 0.7143 0.5497 0.4361 0.123 Uiso 1 1 calc GR . . . .
C36 C 0.6866(4) 0.7067(6) 0.3805(2) 0.0740(14) Uani 1 1 d . . . . .
H36A H 0.6248 0.7442 0.3462 0.089 Uiso 1 1 calc R . . . .
H36B H 0.6992 0.7520 0.4295 0.089 Uiso 1 1 calc R . . . .
C37 C 0.8379(4) 0.8076(4) 0.3325(2) 0.0633(10) Uani 1 1 d . . . . .
C38 C 0.9444(4) 0.7926(5) 0.2967(3) 0.0691(11) Uani 1 1 d . . . . .
H38A H 1.0050 0.7708 0.3371 0.104 Uiso 1 1 calc GR . . . .
H38B H 0.9637 0.8664 0.2723 0.104 Uiso 1 1 calc GR . . . .
H38C H 0.9348 0.7308 0.2572 0.104 Uiso 1 1 calc GR . . . .

loop_
_atom_site_aniso_label
_atom_site_aniso_U_11
_atom_site_aniso_U_22
_atom_site_aniso_U_33
_atom_site_aniso_U_23
_atom_site_aniso_U_13
_atom_site_aniso_U_12
S1 0.0259(3) 0.0306(3) 0.0372(3) 0.0014(2) 0.0114(2) 0.0004(2)
S2 0.0243(3) 0.0340(3) 0.0430(3) 0.0052(3) 0.0131(3) 0.0027(3)
S3 0.0282(3) 0.0287(3) 0.0311(3) 0.0006(2) 0.0111(2) 0.0022(2)
S4 0.0347(3) 0.0330(3) 0.0344(3) -0.0038(3) 0.0152(2) -0.0013(3)
O1 0.0416(11) 0.0465(12) 0.0387(10) -0.0011(9) 0.0089(9) 0.0039(10)
O2 0.0427(11) 0.0425(11) 0.0353(10) -0.0028(9) 0.0098(8) 0.0023(9)
O3 0.0266(9) 0.0389(11) 0.0419(10) -0.0005(9) 0.0083(8) 0.0047(8)
O4 0.0363(11) 0.0398(11) 0.0546(12) -0.0019(10) 0.0100(9) 0.0050(9)
N1 0.0248(11) 0.0320(11) 0.0348(11) 0.0025(9) 0.0092(9) 0.0007(9)
N2 0.0230(11) 0.0333(12) 0.0363(11) 0.0012(9) 0.0108(9) 0.0012(9)
N3 0.0243(10) 0.0298(11) 0.0417(12) 0.0037(9) 0.0097(9) -0.0003(9)
N4 0.0268(11) 0.0308(11) 0.0481(13) 0.0031(10) 0.0182(10) 0.0011(9)
N5 0.0265(11) 0.0312(12) 0.0537(14) 0.0095(10) 0.0169(10) 0.0042(9)
N6 0.0353(12) 0.0304(12) 0.0316(11) 0.0005(9) 0.0134(9) -0.0017(10)
N7 0.0266(11) 0.0296(11) 0.0307(11) 0.0002(8) 0.0088(9) -0.0013(9)
N8 0.0301(11) 0.0286(11) 0.0297(10) 0.0000(8) 0.0118(9) -0.0006(9)
N9 0.0466(14) 0.0285(12) 0.0365(12) -0.0041(9) 0.0210(10) -0.0055(10)
N10 0.0387(12) 0.0282(11) 0.0391(12) -0.0024(9) 0.0223(10) -0.0029(10)
C1 0.0301(14) 0.0356(15) 0.0467(15) -0.0022(12) 0.0129(12) -0.0005(12)
C2 0.0401(16) 0.0325(15) 0.0611(19) 0.0023(13) 0.0165(15) -0.0021(12)
C3 0.0394(17) 0.0421(17) 0.0546(18) 0.0073(14) 0.0159(14) -0.0101(13)
C4 0.0320(14) 0.0482(17) 0.0436(15) 0.0021(13) 0.0167(12) -0.0075(14)
C5 0.0307(13) 0.0368(15) 0.0382(14) 0.0009(12) 0.0105(11) 0.0012(12)
C6 0.0247(12) 0.0316(13) 0.0307(12) 0.0015(10) 0.0051(10) -0.0017(10)
C7 0.0237(12) 0.0323(13) 0.0287(12) -0.0007(10) 0.0062(9) 0.0003(10)
C8 0.0230(12) 0.0339(13) 0.0288(12) 0.0014(10) 0.0060(10) 0.0009(10)
C9 0.0233(12) 0.0333(13) 0.0332(13) 0.0022(10) 0.0068(10) 0.0007(11)
C10 0.0322(14) 0.0484(17) 0.0381(15) 0.0000(12) 0.0048(11) 0.0062(13)
C11 0.070(3) 0.099(4) 0.0354(17) -0.0023(18) 0.0047(17) 0.011(2)
C12 0.0448(19) 0.060(2) 0.073(2) 0.0009(19) 0.0018(17) 0.0208(18)
C13 0.0333(17) 0.060(2) 0.081(3) 0.0048(19) -0.0020(17) -0.0081(16)
C14 0.0278(14) 0.0572(19) 0.0436(16) -0.0013(14) 0.0023(12) 0.0045(13)
C15 0.0278(15) 0.084(3) 0.076(2) 0.010(2) 0.0064(16) 0.0107(18)
C16 0.0455(19) 0.073(2) 0.0499(18) 0.0222(18) 0.0034(15) 0.0052(17)
C17 0.072(3) 0.092(3) 0.064(2) -0.028(2) -0.011(2) 0.011(3)
C18 0.0301(13) 0.0429(15) 0.0384(14) 0.0022(13) 0.0110(11) -0.0027(13)
C19 0.0339(15) 0.0570(19) 0.0477(16) 0.0059(15) 0.0153(13) -0.0087(15)
C20 0.0475(19) 0.0503(19) 0.0494(18) 0.0055(15) 0.0113(15) -0.0223(16)
C21 0.0489(18) 0.0372(16) 0.0474(17) -0.0002(13) 0.0090(14) -0.0115(14)
C22 0.0363(15) 0.0356(14) 0.0383(14) -0.0003(12) 0.0102(12) -0.0053(12)
C23 0.0274(13) 0.0332(14) 0.0308(12) 0.0021(10) 0.0073(10) -0.0039(11)
C24 0.0232(12) 0.0317(13) 0.0280(11) 0.0019(10) 0.0065(9) 0.0007(10)
C25 0.0253(12) 0.0312(13) 0.0268(11) -0.0009(10) 0.0067(10) 0.0009(10)
C26 0.0272(13) 0.0307(13) 0.0283(12) -0.0024(10) 0.0088(10) -0.0023(10)
C27 0.0318(14) 0.0422(16) 0.0328(13) -0.0026(12) 0.0058(11) 0.0030(12)
C28 0.0293(16) 0.075(3) 0.062(2) 0.0016(19) 0.0032(14) 0.0021(16)
C29 0.058(2) 0.0503(18) 0.0440(16) -0.0144(15) 0.0024(14) 0.0021(17)
C30 0.0545(19) 0.0509(18) 0.0350(14) 0.0069(13) 0.0093(14) 0.0015(15)
C31 0.0472(18) 0.0551(19) 0.0330(14) -0.0061(13) 0.0078(13) 0.0007(15)
C32 0.054(2) 0.0519(19) 0.0485(17) -0.0120(15) -0.0003(15) -0.0081(16)
C33 0.075(3) 0.103(4) 0.0413(18) -0.024(2) 0.0194(18) -0.003(3)
C34 0.058(2) 0.074(3) 0.057(2) 0.0128(19) -0.0023(18) 0.006(2)
O6 0.0463(14) 0.0779(18) 0.0554(14) -0.0009(14) 0.0099(11) -0.0018(14)
O5 0.133(4) 0.106(4) 0.221(7) -0.042(4) 0.078(5) -0.009(3)
C35 0.055(2) 0.136(5) 0.055(2) 0.008(3) 0.0044(18) -0.033(3)
C36 0.052(2) 0.126(4) 0.0426(18) 0.006(2) -0.0004(16) -0.023(3)
C37 0.059(2) 0.071(3) 0.059(2) -0.012(2) 0.0043(18) -0.001(2)
C38 0.049(2) 0.094(3) 0.063(2) -0.002(2) 0.0033(17) -0.015(2)

loop_
_atom_type_symbol
_atom_type_description
_atom_type_scat_dispersion_real
_atom_type_scat_dispersion_imag
_atom_type_scat_source
C C 0.0181 0.0091 'International Tables Vol C Tables 4.2.6.8 and 6.1.1.4'
H H 0.0000 0.0000 'International Tables Vol C Tables 4.2.6.8 and 6.1.1.4'
N N 0.0311 0.0180 'International Tables Vol C Tables 4.2.6.8 and 6.1.1.4'
O O 0.0492 0.0322 'International Tables Vol C Tables 4.2.6.8 and 6.1.1.4'
S S 0.3331 0.5567 'International Tables Vol C Tables 4.2.6.8 and 6.1.1.4'

loop_
_geom_angle_atom_site_label_1
_geom_angle_atom_site_label_2
_geom_angle_atom_site_label_3
_geom_angle
_geom_angle_site_symmetry_1
_geom_angle_site_symmetry_3
O2 S1 N4 105.30(13) . .
O2 S1 C10 106.26(13) . .
N4 S1 C10 99.23(14) . .
O1 S2 N5 106.56(13) . .
O1 S2 C14 106.73(15) . .
N5 S2 C14 99.12(13) . .
O3 S3 N10 104.11(12) . .
O3 S3 C27 105.99(12) . .
N10 S3 C27 99.17(13) . .
O4 S4 N9 105.76(13) . .
O4 S4 C31 107.14(15) . .
N9 S4 C31 97.77(14) . .
C8 N1 C7 114.2(2) . .
C8 N2 C9 113.6(2) . .
C7 N3 C9 114.9(2) . .
S1 N4 H4 118.5 . .
C8 N4 S1 123.0(2) . .
C8 N4 H4 118.5 . .
S2 N5 H5 119.3 . .
C9 N5 S2 121.32(19) . .
C9 N5 H5 119.3 . .
C24 N6 C26 115.1(2) . .
C25 N7 C24 114.1(2) . .
C25 N8 C26 113.5(2) . .
S4 N9 H9 119.5 . .
C26 N9 S4 121.04(19) . .
C26 N9 H9 119.5 . .
S3 N10 H10 117.9 . .
C25 N10 S3 124.21(19) . .
C25 N10 H10 117.9 . .
C2 C1 H1 120.0 . .
C2 C1 C6 120.0(3) . .
C6 C1 H1 120.0 . .
C1 C2 H2 119.9 . .
C1 C2 C3 120.2(3) . .
C3 C2 H2 119.9 . .
C2 C3 H3 119.9 . .
C4 C3 C2 120.2(3) . .
C4 C3 H3 119.9 . .
C3 C4 H4A 119.9 . .
C3 C4 C5 120.2(3) . .
C5 C4 H4A 119.9 . .
C4 C5 H5A 120.0 . .
C4 C5 C6 119.9(3) . .
C6 C5 H5A 120.0 . .
C1 C6 C7 120.5(2) . .
C5 C6 C1 119.5(3) . .
C5 C6 C7 120.0(2) . .
N1 C7 C6 118.0(2) . .
N3 C7 N1 125.5(2) . .
N3 C7 C6 116.5(2) . .
N1 C8 N2 126.2(2) . .
N1 C8 N4 118.4(2) . .
N2 C8 N4 115.4(2) . .
N2 C9 N5 116.7(2) . .
N3 C9 N2 125.5(2) . .
N3 C9 N5 117.8(2) . .
C11 C10 S1 106.2(2) . .
C12 C10 S1 103.9(2) . .
C12 C10 C11 110.4(3) . .
C13 C10 S1 111.3(2) . .
C13 C10 C11 113.3(3) . .
C13 C10 C12 111.2(3) . .
C10 C11 H11A 109.5 . .
C10 C11 H11B 109.5 . .
C10 C11 H11C 109.5 . .
H11A C11 H11B 109.5 . .
H11A C11 H11C 109.5 . .
H11B C11 H11C 109.5 . .
C10 C12 H12A 109.5 . .
C10 C12 H12B 109.5 . .
C10 C12 H12C 109.5 . .
H12A C12 H12B 109.5 . .
H12A C12 H12C 109.5 . .
H12B C12 H12C 109.5 . .
C10 C13 H13A 109.5 . .
C10 C13 H13B 109.5 . .
C10 C13 H13C 109.5 . .
H13A C13 H13B 109.5 . .
H13A C13 H13C 109.5 . .
H13B C13 H13C 109.5 . .
C15 C14 S2 102.4(2) . .
C16 C14 S2 111.5(2) . .
C16 C14 C15 110.5(3) . .
C17 C14 S2 107.6(3) . .
C17 C14 C15 110.6(3) . .
C17 C14 C16 113.6(4) . .
C14 C15 H15A 109.5 . .
C14 C15 H15B 109.5 . .
C14 C15 H15C 109.5 . .
H15A C15 H15B 109.5 . .
H15A C15 H15C 109.5 . .
H15B C15 H15C 109.5 . .
C14 C16 H16A 109.5 . .
C14 C16 H16B 109.5 . .
C14 C16 H16C 109.5 . .
H16A C16 H16B 109.5 . .
H16A C16 H16C 109.5 . .
H16B C16 H16C 109.5 . .
C14 C17 H17A 109.5 . .
C14 C17 H17B 109.5 . .
C14 C17 H17C 109.5 . .
H17A C17 H17B 109.5 . .
H17A C17 H17C 109.5 . .
H17B C17 H17C 109.5 . .
C19 C18 H18 120.0 . .
C19 C18 C23 120.0(3) . .
C23 C18 H18 120.0 . .
C18 C19 H19 120.2 . .
C20 C19 C18 119.7(3) . .
C20 C19 H19 120.2 . .
C19 C20 H20 119.6 . .
C19 C20 C21 120.8(3) . .
C21 C20 H20 119.6 . .
C20 C21 H21 120.1 . .
C20 C21 C22 119.9(3) . .
C22 C21 H21 120.1 . .
C21 C22 H22 119.9 . .
C21 C22 C23 120.1(3) . .
C23 C22 H22 119.9 . .
C18 C23 C24 119.6(3) . .
C22 C23 C18 119.6(3) . .
C22 C23 C24 120.8(2) . .
N6 C24 N7 125.3(2) . .
N6 C24 C23 116.8(2) . .
N7 C24 C23 117.9(2) . .
N7 C25 N8 126.4(2) . .
N7 C25 N10 118.7(2) . .
N8 C25 N10 114.8(2) . .
N6 C26 N8 125.4(2) . .
N6 C26 N9 118.1(2) . .
N8 C26 N9 116.5(2) . .
C28 C27 S3 106.0(2) . .
C28 C27 C29 111.2(3) . .
C29 C27 S3 104.1(2) . .
C30 C27 S3 110.5(2) . .
C30 C27 C28 113.0(3) . .
C30 C27 C29 111.5(3) . .
C27 C28 H28A 109.5 . .
C27 C28 H28B 109.5 . .
C27 C28 H28C 109.5 . .
H28A C28 H28B 109.5 . .
H28A C28 H28C 109.5 . .
H28B C28 H28C 109.5 . .
C27 C29 H29A 109.5 . .
C27 C29 H29B 109.5 . .
C27 C29 H29C 109.5 . .
H29A C29 H29B 109.5 . .
H29A C29 H29C 109.5 . .
H29B C29 H29C 109.5 . .
C27 C30 H30A 109.5 . .
C27 C30 H30B 109.5 . .
C27 C30 H30C 109.5 . .
H30A C30 H30B 109.5 . .
H30A C30 H30C 109.5 . .
H30B C30 H30C 109.5 . .
C32 C31 S4 112.1(2) . .
C32 C31 C33 111.3(3) . .
C32 C31 C34 113.0(3) . .
C33 C31 S4 102.6(3) . .
C34 C31 S4 106.2(3) . .
C34 C31 C33 111.0(3) . .
C31 C32 H32A 109.5 . .
C31 C32 H32B 109.5 . .
C31 C32 H32C 109.5 . .
H32A C32 H32B 109.5 . .
H32A C32 H32C 109.5 . .
H32B C32 H32C 109.5 . .
C31 C33 H33A 109.5 . .
C31 C33 H33B 109.5 . .
C31 C33 H33C 109.5 . .
H33A C33 H33B 109.5 . .
H33A C33 H33C 109.5 . .
H33B C33 H33C 109.5 . .
C31 C34 H34A 109.5 . .
C31 C34 H34B 109.5 . .
C31 C34 H34C 109.5 . .
H34A C34 H34B 109.5 . .
H34A C34 H34C 109.5 . .
H34B C34 H34C 109.5 . .
C37 O6 C36 116.3(4) . .
H35A C35 H35B 109.5 . .
H35A C35 H35C 109.5 . .
H35B C35 H35C 109.5 . .
C36 C35 H35A 109.5 . .
C36 C35 H35B 109.5 . .
C36 C35 H35C 109.5 . .
O6 C36 C35 106.6(5) . .
O6 C36 H36A 110.4 . .
O6 C36 H36B 110.4 . .
C35 C36 H36A 110.4 . .
C35 C36 H36B 110.4 . .
H36A C36 H36B 108.6 . .
O6 C37 C38 111.5(4) . .
O5 C37 O6 124.1(5) . .
O5 C37 C38 124.2(5) . .
C37 C38 H38A 109.5 . .
C37 C38 H38B 109.5 . .
C37 C38 H38C 109.5 . .
H38A C38 H38B 109.5 . .
H38A C38 H38C 109.5 . .
H38B C38 H38C 109.5 . .

loop_
_geom_bond_atom_site_label_1
_geom_bond_atom_site_label_2
_geom_bond_distance
_geom_bond_site_symmetry_2
S1 O2 1.482(2) .
S1 N4 1.686(2) .
S1 C10 1.835(3) .
S2 O1 1.475(2) .
S2 N5 1.695(2) .
S2 C14 1.836(3) .
S3 O3 1.487(2) .
S3 N10 1.684(2) .
S3 C27 1.847(3) .
S4 O4 1.469(2) .
S4 N9 1.702(2) .
S4 C31 1.846(3) .
N1 C7 1.339(3) .
N1 C8 1.335(4) .
N2 C8 1.339(4) .
N2 C9 1.348(3) .
N3 C7 1.331(4) .
N3 C9 1.333(4) .
N4 H4 0.8800 .
N4 C8 1.369(3) .
N5 H5 0.8800 .
N5 C9 1.360(4) .
N6 C24 1.328(4) .
N6 C26 1.337(3) .
N7 C24 1.343(3) .
N7 C25 1.332(4) .
N8 C25 1.341(3) .
N8 C26 1.343(3) .
N9 H9 0.8800 .
N9 C26 1.361(4) .
N10 H10 0.8800 .
N10 C25 1.370(3) .
C1 H1 0.9500 .
C1 C2 1.384(4) .
C1 C6 1.395(4) .
C2 H2 0.9500 .
C2 C3 1.390(5) .
C3 H3 0.9500 .
C3 C4 1.376(5) .
C4 H4A 0.9500 .
C4 C5 1.392(4) .
C5 H5A 0.9500 .
C5 C6 1.394(4) .
C6 C7 1.483(4) .
C10 C11 1.526(5) .
C10 C12 1.521(5) .
C10 C13 1.504(5) .
C11 H11A 0.9800 .
C11 H11B 0.9800 .
C11 H11C 0.9800 .
C12 H12A 0.9800 .
C12 H12B 0.9800 .
C12 H12C 0.9800 .
C13 H13A 0.9800 .
C13 H13B 0.9800 .
C13 H13C 0.9800 .
C14 C15 1.532(5) .
C14 C16 1.515(5) .
C14 C17 1.512(6) .
C15 H15A 0.9800 .
C15 H15B 0.9800 .
C15 H15C 0.9800 .
C16 H16A 0.9800 .
C16 H16B 0.9800 .
C16 H16C 0.9800 .
C17 H17A 0.9800 .
C17 H17B 0.9800 .
C17 H17C 0.9800 .
C18 H18 0.9500 .
C18 C19 1.390(5) .
C18 C23 1.394(4) .
C19 H19 0.9500 .
C19 C20 1.379(6) .
C20 H20 0.9500 .
C20 C21 1.380(5) .
C21 H21 0.9500 .
C21 C22 1.385(4) .
C22 H22 0.9500 .
C22 C23 1.390(4) .
C23 C24 1.481(4) .
C27 C28 1.520(4) .
C27 C29 1.523(5) .
C27 C30 1.515(5) .
C28 H28A 0.9800 .
C28 H28B 0.9800 .
C28 H28C 0.9800 .
C29 H29A 0.9800 .
C29 H29B 0.9800 .
C29 H29C 0.9800 .
C30 H30A 0.9800 .
C30 H30B 0.9800 .
C30 H30C 0.9800 .
C31 C32 1.517(5) .
C31 C33 1.528(5) .
C31 C34 1.522(6) .
C32 H32A 0.9800 .
C32 H32B 0.9800 .
C32 H32C 0.9800 .
C33 H33A 0.9800 .
C33 H33B 0.9800 .
C33 H33C 0.9800 .
C34 H34A 0.9800 .
C34 H34B 0.9800 .
C34 H34C 0.9800 .
O6 C36 1.435(5) .
O6 C37 1.355(6) .
O5 C37 1.185(7) .
C35 H35A 0.9800 .
C35 H35B 0.9800 .
C35 H35C 0.9800 .
C35 C36 1.495(9) .
C36 H36A 0.9900 .
C36 H36B 0.9900 .
C37 C38 1.485(6) .
C38 H38A 0.9800 .
C38 H38B 0.9800 .
C38 H38C 0.9800 .
